data_2211563
loop_
_publ_author_name
'Deng, Zhao-Peng'
'Gao, Shan'
'Huo, Li-Hua'
'Zhao, Hui'

_publ_section_title
;<i>cis</i>-Aquachlorobis(1,10-phenanthroline-\k^2^<i>N</i>,<i>N</i>')manganese(II)
 4-formylbenzoate trihydrate
;
_journal_coeditor_code OB2101
_journal_issue 12
_journal_name_full 'Acta Crystallographica Section E'
_journal_page_first m3388
_journal_page_last m3389
_journal_paper_doi 10.1107/S1600536806048501
_journal_volume 62
_journal_year 2006
_chemical_formula_iupac '[Mn Cl (C12 H8 N2)2 (H2 O)] (C8 H5 O3), 3H2 O)'
_chemical_formula_moiety 'C24 H18 Cl Mn N4 O +, C8 H5 O3 -, 3(H2 O)'
_chemical_formula_sum 'C32 H29 Cl Mn N4 O7'
_chemical_formula_weight 671.98
_chemical_name_systematic
;
cis-Aquachlorobis(1,10-phenanthroline-\k^2^N,N')manganese(II)
4-formylbenzoate trihydrate
;
_space_group_IT_number 2
_symmetry_cell_setting triclinic
_symmetry_space_group_name_Hall '-P 1'
_symmetry_space_group_name_H-M 'P -1'
_atom_sites_solution_hydrogens geom
_atom_sites_solution_primary direct
_atom_sites_solution_secondary difmap
_cell_angle_alpha 103.33(3)
_cell_angle_beta 94.42(3)
_cell_angle_gamma 104.23(3)
_cell_formula_units_Z 2
_cell_length_a 10.719(2)
_cell_length_b 11.849(2)
_cell_length_c 12.971(3)
_cell_measurement_reflns_used 10995
_cell_measurement_temperature 295(2)
_cell_measurement_theta_max 27.45
_cell_measurement_theta_min 3.05
_cell_volume 1538.2(6)
_computing_cell_refinement RAPID-AUTO
_computing_data_collection 'RAPID-AUTO (Rigaku, 1998)'
_computing_data_reduction 'CrystalStructure (Rigaku/MSC, 2002)'
_computing_molecular_graphics 'ORTEPII (Johnson, 1976)'
_computing_publication_material SHELXL97
_computing_structure_refinement 'SHELXL97 (Sheldrick, 1997)'
_computing_structure_solution 'SHELXS97 (Sheldrick, 1997)'
_diffrn_ambient_temperature 295(2)
_diffrn_detector_area_resol_mean 10.000
_diffrn_measured_fraction_theta_full 0.987
_diffrn_measured_fraction_theta_max 0.987
_diffrn_measurement_device_type 'Rigaku R-AXIS RAPID'
_diffrn_measurement_method \w
_diffrn_radiation_monochromator graphite
_diffrn_radiation_source 'fine-focus sealed tube'
_diffrn_radiation_type MoK\a
_diffrn_radiation_wavelength 0.71073
_diffrn_reflns_av_R_equivalents 0.0255
_diffrn_reflns_av_sigmaI/netI 0.0359
_diffrn_reflns_limit_h_max 13
_diffrn_reflns_limit_h_min -12
_diffrn_reflns_limit_k_max 15
_diffrn_reflns_limit_k_min -15
_diffrn_reflns_limit_l_max 16
_diffrn_reflns_limit_l_min -16
_diffrn_reflns_number 15102
_diffrn_reflns_theta_full 27.46
_diffrn_reflns_theta_max 27.46
_diffrn_reflns_theta_min 3.04
_diffrn_standards_decay_% 0
_diffrn_standards_interval_count 0
_diffrn_standards_interval_time 0
_diffrn_standards_number 0
_exptl_absorpt_coefficient_mu 0.571
_exptl_absorpt_correction_T_max 0.8993
_exptl_absorpt_correction_T_min 0.8123
_exptl_absorpt_correction_type multi-scan
_exptl_absorpt_process_details '(ABSCOR; Higashi, 1995)'
_exptl_crystal_colour colorless
_exptl_crystal_density_diffrn 1.451
_exptl_crystal_density_method 'not measured'
_exptl_crystal_description prism
_exptl_crystal_F_000 694
_exptl_crystal_size_max 0.38
_exptl_crystal_size_mid 0.28
_exptl_crystal_size_min 0.19
_refine_diff_density_max 0.475
_refine_diff_density_min -0.452
_refine_ls_extinction_method none
_refine_ls_goodness_of_fit_ref 1.090
_refine_ls_hydrogen_treatment mixed
_refine_ls_matrix_type full
_refine_ls_number_parameters 430
_refine_ls_number_reflns 6947
_refine_ls_number_restraints 12
_refine_ls_restrained_S_all 1.089
_refine_ls_R_factor_all 0.0663
_refine_ls_R_factor_gt 0.0345
_refine_ls_shift/su_max 0.001
_refine_ls_shift/su_mean 0.000
_refine_ls_structure_factor_coef Fsqd
_refine_ls_weighting_details 'calc w=1/[\s^2^(Fo^2^)+(0.0413P)^2^+0.6199P] where P=(Fo^2^+2Fc^2^)/3'
_refine_ls_weighting_scheme calc
_refine_ls_wR_factor_gt 0.0814
_refine_ls_wR_factor_ref 0.1091
_reflns_number_gt 4816
_reflns_number_total 6947
_reflns_threshold_expression I>2\s(I)
_cod_data_source_file ob2101.cif
_cod_data_source_block I
_cod_depositor_comments
;
The following automatic conversions were performed:
'_symmetry_cell_setting' value 'Triclinic' changed to 'triclinic'
according to '/home/saulius/struct/CIF-dictionaries/cif_core.dic'
dictionary named 'cif_core.dic' version 2.4.1 from 2010-06-29.

Automatic conversion script
Id: cif_fix_enum 1527 2010-12-29 10:47:43Z saulius 

The following automatic conversions were performed:

'_symmetry_cell_setting' value 'Triclinic' changed to 'triclinic'
according to /home/saulius/struct/CIF-dictionaries/cif_core.dic
dictionary named 'cif_core.dic' version 2.4.1 from 2010-06-29.

Automatic conversion script
Id: cif_fix_values 1715 2011-07-08 13:25:40Z adriana 
;
_cod_database_code 2211563
_cod_database_fobs_code 2211563

loop_
_symmetry_equiv_pos_as_xyz
'x, y, z'
'-x, -y, -z'

loop_
_atom_site_type_symbol
_atom_site_label
_atom_site_fract_x
_atom_site_fract_y
_atom_site_fract_z
_atom_site_U_iso_or_equiv
_atom_site_adp_type
_atom_site_calc_flag
_atom_site_refinement_flags
_atom_site_occupancy
Mn Mn1 0.82448(3) 0.61597(3) 0.80237(3) 0.03703(11) Uani d . 1
Cl Cl1 0.95211(6) 0.64255(6) 0.97542(5) 0.05277(17) Uani d . 1
O O1W 0.95014(17) 0.77574(16) 0.78078(15) 0.0520(4) Uani d D 1
H H1W1 1.0207(18) 0.815(2) 0.8211(19) 0.078 Uiso d D 1
H H1W2 0.935(3) 0.813(2) 0.7341(18) 0.078 Uiso d D 1
O O2W 1.2195(2) 0.8436(2) 1.08825(19) 0.0763(6) Uani d D 1
H H2W1 1.198(3) 0.884(3) 1.144(2) 0.114 Uiso d D 1
H H2W2 1.158(3) 0.780(2) 1.061(3) 0.114 Uiso d D 1
O O3W 1.1885(2) 0.9166(2) 0.89310(19) 0.0780(6) Uani d D 1
H H3W1 1.191(4) 0.906(3) 0.9564(14) 0.117 Uiso d D 1
H H3W2 1.175(4) 0.9859(19) 0.896(3) 0.117 Uiso d D 1
O O4W 0.8801(2) 0.8754(2) 1.1291(2) 0.0816(7) Uani d D 1
H H4W1 0.9539(19) 0.919(3) 1.164(3) 0.122 Uiso d D 1
H H4W2 0.894(3) 0.822(3) 1.078(2) 0.122 Uiso d D 1
O O1 0.8743(2) 1.02476(19) 0.75171(15) 0.0701(6) Uani d . 1
O O2 0.9063(2) 0.87847(17) 0.62537(14) 0.0607(5) Uani d . 1
O O3 0.5102(2) 1.1788(2) 0.3554(2) 0.0967(8) Uani d . 1
N N1 0.74230(18) 0.58146(18) 0.62539(15) 0.0426(4) Uani d . 1
N N2 0.90322(17) 0.46911(16) 0.70927(14) 0.0370(4) Uani d . 1
N N3 0.64709(18) 0.46607(17) 0.81802(15) 0.0415(4) Uani d . 1
N N4 0.66784(18) 0.70597(17) 0.85613(15) 0.0413(4) Uani d . 1
C C1 0.6671(2) 0.6384(3) 0.5848(2) 0.0549(6) Uani d . 1
H H1 0.6385 0.6959 0.6314 0.066 Uiso calc R 1
C C2 0.6285(3) 0.6158(3) 0.4748(3) 0.0677(8) Uani d . 1
H H2 0.5751 0.6573 0.4490 0.081 Uiso calc R 1
C C3 0.6706(3) 0.5322(3) 0.4062(2) 0.0636(8) Uani d . 1
H H3 0.6453 0.5157 0.3328 0.076 Uiso calc R 1
C C4 0.7516(2) 0.4710(2) 0.44524(19) 0.0487(6) Uani d . 1
C C5 0.8026(3) 0.3846(3) 0.3779(2) 0.0602(7) Uani d . 1
H H5 0.7809 0.3667 0.3040 0.072 Uiso calc R 1
C C6 0.8808(3) 0.3292(3) 0.4191(2) 0.0585(7) Uani d . 1
H H6 0.9127 0.2737 0.3733 0.070 Uiso calc R 1
C C7 0.9166(2) 0.3534(2) 0.53216(19) 0.0451(6) Uani d . 1
C C8 0.9965(2) 0.2960(2) 0.5789(2) 0.0540(6) Uani d . 1
H H8 1.0290 0.2386 0.5360 0.065 Uiso calc R 1
C C9 1.0266(3) 0.3244(2) 0.6873(2) 0.0552(7) Uani d . 1
H H9 1.0781 0.2856 0.7191 0.066 Uiso calc R 1
C C10 0.9791(2) 0.4123(2) 0.7499(2) 0.0449(5) Uani d . 1
H H10 1.0017 0.4322 0.8238 0.054 Uiso calc R 1
C C11 0.8701(2) 0.43908(19) 0.60104(17) 0.0365(5) Uani d . 1
C C12 0.7853(2) 0.4983(2) 0.55686(17) 0.0393(5) Uani d . 1
C C13 0.6370(3) 0.3494(2) 0.8011(2) 0.0516(6) Uani d . 1
H H13 0.7083 0.3224 0.7814 0.062 Uiso calc R 1
C C14 0.5264(3) 0.2652(2) 0.8112(2) 0.0614(7) Uani d . 1
H H14 0.5242 0.1841 0.7978 0.074 Uiso calc R 1
C C15 0.4207(3) 0.3027(3) 0.8409(2) 0.0575(7) Uani d . 1
H H15 0.3453 0.2473 0.8473 0.069 Uiso calc R 1
C C16 0.4273(2) 0.4260(2) 0.86177(18) 0.0455(6) Uani d . 1
C C17 0.3224(2) 0.4737(3) 0.8956(2) 0.0556(7) Uani d . 1
H H17 0.2462 0.4220 0.9054 0.067 Uiso calc R 1
C C18 0.3325(2) 0.5924(3) 0.9134(2) 0.0567(7) Uani d . 1
H H18 0.2628 0.6210 0.9349 0.068 Uiso calc R 1
C C19 0.4482(2) 0.6756(2) 0.89999(18) 0.0479(6) Uani d . 1
C C20 0.4644(3) 0.7999(3) 0.9185(2) 0.0590(7) Uani d . 1
H H20 0.3969 0.8324 0.9395 0.071 Uiso calc R 1
C C21 0.5784(3) 0.8731(3) 0.9061(2) 0.0585(7) Uani d . 1
H H21 0.5896 0.9557 0.9186 0.070 Uiso calc R 1
C C22 0.6782(3) 0.8226(2) 0.8743(2) 0.0499(6) Uani d . 1
H H22 0.7557 0.8733 0.8655 0.060 Uiso calc R 1
C C23 0.5539(2) 0.6319(2) 0.86852(16) 0.0387(5) Uani d . 1
C C24 0.5435(2) 0.5051(2) 0.84878(16) 0.0378(5) Uani d . 1
C C25 0.8620(2) 0.9662(2) 0.6561(2) 0.0471(6) Uani d . 1
C C26 0.7874(2) 1.0039(2) 0.57242(19) 0.0437(5) Uani d . 1
C C27 0.7070(3) 1.0785(2) 0.6024(2) 0.0539(6) Uani d . 1
H H27 0.6985 1.1043 0.6742 0.065 Uiso calc R 1
C C28 0.6400(3) 1.1142(3) 0.5266(2) 0.0585(7) Uani d . 1
H H28 0.5855 1.1628 0.5473 0.070 Uiso calc R 1
C C29 0.6535(3) 1.0782(2) 0.4196(2) 0.0552(7) Uani d . 1
C C30 0.7347(3) 1.0058(3) 0.3894(2) 0.0624(7) Uani d . 1
H H30 0.7450 0.9822 0.3178 0.075 Uiso calc R 1
C C31 0.8009(3) 0.9680(2) 0.4658(2) 0.0571(7) Uani d . 1
H H31 0.8544 0.9183 0.4448 0.069 Uiso calc R 1
C C32 0.5834(3) 1.1175(3) 0.3387(3) 0.0720(9) Uani d . 1
H H32 0.5974 1.0924 0.2682 0.086 Uiso calc R 1

loop_
_atom_site_aniso_label
_atom_site_aniso_U_11
_atom_site_aniso_U_22
_atom_site_aniso_U_33
_atom_site_aniso_U_12
_atom_site_aniso_U_13
_atom_site_aniso_U_23
Mn1 0.03974(19) 0.0424(2) 0.03120(18) 0.01557(15) 0.00662(13) 0.00869(14)
Cl1 0.0611(4) 0.0599(4) 0.0362(3) 0.0149(3) -0.0018(3) 0.0146(3)
O1W 0.0545(10) 0.0541(11) 0.0473(11) 0.0084(9) -0.0007(8) 0.0223(8)
O2W 0.0645(13) 0.0831(16) 0.0739(16) 0.0223(12) 0.0123(11) 0.0027(12)
O3W 0.0720(13) 0.0771(15) 0.0779(16) 0.0205(12) -0.0059(12) 0.0115(12)
O4W 0.0689(13) 0.0746(16) 0.0918(18) 0.0224(12) 0.0031(12) 0.0027(12)
O1 0.0903(15) 0.0737(13) 0.0461(12) 0.0386(12) -0.0034(10) 0.0017(10)
O2 0.0878(13) 0.0656(12) 0.0461(11) 0.0453(11) 0.0148(9) 0.0204(9)
O3 0.0837(16) 0.114(2) 0.116(2) 0.0547(16) 0.0011(14) 0.0502(17)
N1 0.0443(10) 0.0490(11) 0.0358(10) 0.0148(9) 0.0021(8) 0.0126(9)
N2 0.0401(10) 0.0408(10) 0.0326(10) 0.0165(8) 0.0076(7) 0.0078(8)
N3 0.0443(10) 0.0464(11) 0.0354(10) 0.0156(9) 0.0085(8) 0.0095(8)
N4 0.0442(11) 0.0456(11) 0.0355(10) 0.0185(9) 0.0060(8) 0.0067(8)
C1 0.0509(14) 0.0631(16) 0.0576(17) 0.0235(13) -0.0007(12) 0.0230(13)
C2 0.0595(17) 0.089(2) 0.0617(19) 0.0222(16) -0.0100(14) 0.0372(17)
C3 0.0616(17) 0.087(2) 0.0368(14) 0.0063(16) -0.0077(12) 0.0250(14)
C4 0.0457(13) 0.0581(15) 0.0343(13) -0.0015(12) 0.0008(10) 0.0144(11)
C5 0.0656(17) 0.0721(18) 0.0282(13) -0.0004(15) 0.0075(11) 0.0046(12)
C6 0.0612(16) 0.0606(16) 0.0408(15) 0.0047(14) 0.0174(12) -0.0028(12)
C7 0.0424(12) 0.0405(12) 0.0463(14) 0.0035(11) 0.0163(10) 0.0043(10)
C8 0.0513(14) 0.0449(14) 0.0653(18) 0.0189(12) 0.0184(13) 0.0035(12)
C9 0.0518(15) 0.0494(15) 0.0708(19) 0.0230(13) 0.0096(13) 0.0180(13)
C10 0.0457(13) 0.0494(14) 0.0471(14) 0.0222(11) 0.0086(10) 0.0166(11)
C11 0.0353(11) 0.0391(12) 0.0339(12) 0.0071(10) 0.0094(9) 0.0088(9)
C12 0.0378(11) 0.0447(12) 0.0314(11) 0.0029(10) 0.0041(9) 0.0112(9)
C13 0.0565(15) 0.0431(14) 0.0561(16) 0.0164(12) 0.0133(12) 0.0101(11)
C14 0.0673(18) 0.0452(15) 0.0682(19) 0.0076(14) 0.0148(14) 0.0140(13)
C15 0.0530(15) 0.0621(17) 0.0498(16) -0.0015(13) 0.0051(12) 0.0190(13)
C16 0.0407(12) 0.0645(16) 0.0292(12) 0.0083(12) 0.0023(9) 0.0152(11)
C17 0.0411(13) 0.084(2) 0.0383(14) 0.0091(14) 0.0063(10) 0.0183(13)
C18 0.0398(13) 0.090(2) 0.0415(14) 0.0234(14) 0.0096(10) 0.0122(14)
C19 0.0447(13) 0.0704(17) 0.0319(12) 0.0277(13) 0.0048(9) 0.0070(11)
C20 0.0580(16) 0.0723(19) 0.0528(16) 0.0407(15) 0.0090(12) 0.0035(13)
C21 0.0660(17) 0.0542(16) 0.0580(17) 0.0333(14) 0.0018(13) 0.0038(13)
C22 0.0548(15) 0.0434(13) 0.0513(15) 0.0206(12) 0.0070(11) 0.0042(11)
C23 0.0381(11) 0.0542(14) 0.0257(11) 0.0179(11) 0.0036(8) 0.0084(9)
C24 0.0395(11) 0.0510(13) 0.0238(10) 0.0145(10) 0.0019(8) 0.0102(9)
C25 0.0539(14) 0.0465(14) 0.0436(14) 0.0172(12) 0.0086(11) 0.0125(11)
C26 0.0471(13) 0.0380(12) 0.0468(14) 0.0117(11) 0.0050(10) 0.0129(10)
C27 0.0571(15) 0.0545(15) 0.0540(16) 0.0225(13) 0.0113(12) 0.0127(12)
C28 0.0525(15) 0.0594(17) 0.0700(19) 0.0252(13) 0.0084(13) 0.0187(14)
C29 0.0500(14) 0.0534(15) 0.0643(18) 0.0125(13) -0.0014(12) 0.0238(13)
C30 0.0796(19) 0.0668(18) 0.0471(16) 0.0304(16) 0.0058(13) 0.0169(13)
C31 0.0716(17) 0.0603(16) 0.0492(16) 0.0340(14) 0.0094(13) 0.0156(13)
C32 0.0684(19) 0.075(2) 0.077(2) 0.0189(17) -0.0047(16) 0.0321(17)

loop_
_atom_type_symbol
_atom_type_description
_atom_type_scat_dispersion_real
_atom_type_scat_dispersion_imag
_atom_type_scat_source
C C 0.0033 0.0016 'International Tables Vol C Tables 4.2.6.8 and 6.1.1.4'
H H 0.0000 0.0000 'International Tables Vol C Tables 4.2.6.8 and 6.1.1.4'
N N 0.0061 0.0033 'International Tables Vol C Tables 4.2.6.8 and 6.1.1.4'
O O 0.0106 0.0060 'International Tables Vol C Tables 4.2.6.8 and 6.1.1.4'
Cl Cl 0.1484 0.1585 'International Tables Vol C Tables 4.2.6.8 and 6.1.1.4'
Mn Mn 0.3368 0.7283 'International Tables Vol C Tables 4.2.6.8 and 6.1.1.4'

loop_
_geom_angle_atom_site_label_1
_geom_angle_atom_site_label_2
_geom_angle_atom_site_label_3
_geom_angle
_geom_angle_publ_flag
O1W Mn1 N2 102.95(7) yes
O1W Mn1 N4 94.20(8) yes
N2 Mn1 N4 155.69(7) yes
O1W Mn1 N1 85.04(8) yes
N2 Mn1 N1 73.46(7) yes
N4 Mn1 N1 91.26(7) yes
O1W Mn1 N3 165.37(7) yes
N2 Mn1 N3 87.89(7) yes
N4 Mn1 N3 72.66(7) yes
N1 Mn1 N3 88.76(8) yes
O1W Mn1 Cl1 91.04(6) yes
N2 Mn1 Cl1 96.37(6) yes
N4 Mn1 Cl1 100.46(6) yes
N1 Mn1 Cl1 167.89(5) yes
N3 Mn1 Cl1 97.57(6) yes
Mn1 O1W H1W1 124.4(17) no
Mn1 O1W H1W2 126.0(18) no
H1W1 O1W H1W2 109.4(15) no
H2W1 O2W H2W2 108.5(16) no
H3W1 O3W H3W2 107.8(16) no
H4W1 O4W H4W2 107.8(16) no
C1 N1 C12 118.5(2) no
C1 N1 Mn1 127.16(18) no
C12 N1 Mn1 114.23(15) no
C10 N2 C11 118.03(19) no
C10 N2 Mn1 126.29(16) no
C11 N2 Mn1 115.67(14) no
C13 N3 C24 117.7(2) no
C13 N3 Mn1 127.46(16) no
C24 N3 Mn1 114.82(15) no
C22 N4 C23 118.3(2) no
C22 N4 Mn1 125.34(16) no
C23 N4 Mn1 116.33(15) no
N1 C1 C2 122.9(3) no
N1 C1 H1 118.6 no
C2 C1 H1 118.6 no
C3 C2 C1 118.8(3) no
C3 C2 H2 120.6 no
C1 C2 H2 120.6 no
C2 C3 C4 120.4(3) no
C2 C3 H3 119.8 no
C4 C3 H3 119.8 no
C3 C4 C12 117.3(3) no
C3 C4 C5 123.4(2) no
C12 C4 C5 119.2(2) no
C6 C5 C4 121.2(2) no
C6 C5 H5 119.4 no
C4 C5 H5 119.4 no
C5 C6 C7 121.5(2) no
C5 C6 H6 119.2 no
C7 C6 H6 119.2 no
C8 C7 C11 117.6(2) no
C8 C7 C6 123.4(2) no
C11 C7 C6 119.1(2) no
C9 C8 C7 119.8(2) no
C9 C8 H8 120.1 no
C7 C8 H8 120.1 no
C8 C9 C10 119.2(2) no
C8 C9 H9 120.4 no
C10 C9 H9 120.4 no
N2 C10 C9 123.2(2) no
N2 C10 H10 118.4 no
C9 C10 H10 118.4 no
N2 C11 C7 122.3(2) no
N2 C11 C12 118.20(19) no
C7 C11 C12 119.5(2) no
N1 C12 C4 122.2(2) no
N1 C12 C11 118.33(19) no
C4 C12 C11 119.5(2) no
N3 C13 C14 123.8(2) no
N3 C13 H13 118.1 no
C14 C13 H13 118.1 no
C15 C14 C13 119.2(3) no
C15 C14 H14 120.4 no
C13 C14 H14 120.4 no
C14 C15 C16 119.2(2) no
C14 C15 H15 120.4 no
C16 C15 H15 120.4 no
C15 C16 C24 117.7(2) no
C15 C16 C17 123.0(2) no
C24 C16 C17 119.3(2) no
C18 C17 C16 121.0(2) no
C18 C17 H17 119.5 no
C16 C17 H17 119.5 no
C17 C18 C19 121.5(2) no
C17 C18 H18 119.3 no
C19 C18 H18 119.3 no
C20 C19 C23 117.2(2) no
C20 C19 C18 123.8(2) no
C23 C19 C18 118.9(2) no
C21 C20 C19 120.2(2) no
C21 C20 H20 119.9 no
C19 C20 H20 119.9 no
C20 C21 C22 119.1(3) no
C20 C21 H21 120.5 no
C22 C21 H21 120.5 no
N4 C22 C21 123.0(3) no
N4 C22 H22 118.5 no
C21 C22 H22 118.5 no
N4 C23 C19 122.2(2) no
N4 C23 C24 117.97(19) no
C19 C23 C24 119.8(2) no
N3 C24 C16 122.4(2) no
N3 C24 C23 118.2(2) no
C16 C24 C23 119.4(2) no
O2 C25 O1 124.4(2) no
O2 C25 C26 117.7(2) no
O1 C25 C26 117.9(2) no
C31 C26 C27 119.1(2) no
C31 C26 C25 120.5(2) no
C27 C26 C25 120.3(2) no
C28 C27 C26 120.5(3) no
C28 C27 H27 119.7 no
C26 C27 H27 119.7 no
C27 C28 C29 120.4(3) no
C27 C28 H28 119.8 no
C29 C28 H28 119.8 no
C30 C29 C28 119.5(3) no
C30 C29 C32 120.1(3) no
C28 C29 C32 120.4(3) no
C29 C30 C31 120.3(3) no
C29 C30 H30 119.9 no
C31 C30 H30 119.9 no
C26 C31 C30 120.2(3) no
C26 C31 H31 119.9 no
C30 C31 H31 119.9 no
O3 C32 C29 125.8(3) no
O3 C32 H32 117.1 no
C29 C32 H32 117.1 no

loop_
_geom_bond_atom_site_label_1
_geom_bond_atom_site_label_2
_geom_bond_distance
_geom_bond_publ_flag
Mn1 O1W 2.1272(18) yes
Mn1 N2 2.2602(19) yes
Mn1 N4 2.2717(19) yes
Mn1 N1 2.300(2) yes
Mn1 N3 2.319(2) yes
Mn1 Cl1 2.4491(10) yes
O1W H1W1 0.85(2) no
O1W H1W2 0.86(2) no
O2W H2W1 0.85(3) no
O2W H2W2 0.85(3) no
O3W H3W1 0.86(3) no
O3W H3W2 0.86(3) no
O4W H4W1 0.86(3) no
O4W H4W2 0.85(3) no
O1 C25 1.253(3) no
O2 C25 1.243(3) no
O3 C32 1.194(4) no
N1 C1 1.322(3) no
N1 C12 1.362(3) no
N2 C10 1.326(3) no
N2 C11 1.362(3) no
N3 C13 1.324(3) no
N3 C24 1.357(3) no
N4 C22 1.322(3) no
N4 C23 1.363(3) no
C1 C2 1.399(4) no
C1 H1 0.9300 no
C2 C3 1.362(4) no
C2 H2 0.9300 no
C3 C4 1.396(4) no
C3 H3 0.9300 no
C4 C12 1.406(3) no
C4 C5 1.431(4) no
C5 C6 1.335(4) no
C5 H5 0.9300 no
C6 C7 1.430(4) no
C6 H6 0.9300 no
C7 C8 1.400(4) no
C7 C11 1.406(3) no
C8 C9 1.361(4) no
C8 H8 0.9300 no
C9 C10 1.392(3) no
C9 H9 0.9300 no
C10 H10 0.9300 no
C11 C12 1.438(3) no
C13 C14 1.386(4) no
C13 H13 0.9300 no
C14 C15 1.366(4) no
C14 H14 0.9300 no
C15 C16 1.406(4) no
C15 H15 0.9300 no
C16 C24 1.410(3) no
C16 C17 1.431(4) no
C17 C18 1.348(4) no
C17 H17 0.9300 no
C18 C19 1.432(4) no
C18 H18 0.9300 no
C19 C20 1.400(4) no
C19 C23 1.407(3) no
C20 C21 1.358(4) no
C20 H20 0.9300 no
C21 C22 1.394(4) no
C21 H21 0.9300 no
C22 H22 0.9300 no
C23 C24 1.439(3) no
C25 C26 1.510(3) no
C26 C31 1.380(4) no
C26 C27 1.394(3) no
C27 C28 1.377(4) no
C27 H27 0.9300 no
C28 C29 1.384(4) no
C28 H28 0.9300 no
C29 C30 1.382(4) no
C29 C32 1.469(4) no
C30 C31 1.392(4) no
C30 H30 0.9300 no
C31 H31 0.9300 no
C32 H32 0.9300 no

loop_
_geom_hbond_atom_site_label_D
_geom_hbond_atom_site_label_H
_geom_hbond_atom_site_label_A
_geom_hbond_site_symmetry_A
_geom_hbond_distance_DH
_geom_hbond_distance_HA
_geom_hbond_distance_DA
_geom_hbond_angle_DHA
_geom_hbond_publ_flag
O1W H1W1 O3W . 0.85(2) 1.93(3) 2.765(3) 170(3) yes
O1W H1W2 O2 . 0.86(2) 1.80(2) 2.652(2) 174(3) yes
O2W H2W1 O1 2_777 0.85(3) 1.87(3) 2.711(3) 169(4) yes
O2W H2W2 Cl1 . 0.85(3) 2.40(3) 3.228(3) 164(4) yes
O3W H3W1 O2W . 0.86(3) 2.04(3) 2.878(4) 164(3) yes
O3W H3W2 O4W 2_777 0.86(3) 1.96(3) 2.807(4) 167(4) yes
O4W H4W1 O1 2_777 0.86(3) 1.94(3) 2.779(3) 164(4) yes
O4W H4W2 Cl1 . 0.85(3) 2.48(3) 3.306(3) 162(4) yes

loop_
_geom_torsion_atom_site_label_1
_geom_torsion_atom_site_label_2
_geom_torsion_atom_site_label_3
_geom_torsion_atom_site_label_4
_geom_torsion
_geom_torsion_publ_flag
O1W Mn1 N1 C1 -73.0(2) no
N2 Mn1 N1 C1 -178.1(2) no
N4 Mn1 N1 C1 21.1(2) no
N3 Mn1 N1 C1 93.7(2) no
Cl1 Mn1 N1 C1 -144.5(2) no
O1W Mn1 N1 C12 102.27(16) no
N2 Mn1 N1 C12 -2.83(14) no
N4 Mn1 N1 C12 -163.63(15) no
N3 Mn1 N1 C12 -91.00(15) no
Cl1 Mn1 N1 C12 30.8(4) no
O1W Mn1 N2 C10 100.86(19) no
N4 Mn1 N2 C10 -125.4(2) no
N1 Mn1 N2 C10 -178.39(19) no
N3 Mn1 N2 C10 -89.06(19) no
Cl1 Mn1 N2 C10 8.32(18) no
O1W Mn1 N2 C11 -77.89(15) no
N4 Mn1 N2 C11 55.9(2) no
N1 Mn1 N2 C11 2.86(14) no
N3 Mn1 N2 C11 92.19(15) no
Cl1 Mn1 N2 C11 -170.43(14) no
O1W Mn1 N3 C13 154.2(3) no
N2 Mn1 N3 C13 15.9(2) no
N4 Mn1 N3 C13 -178.9(2) no
N1 Mn1 N3 C13 89.4(2) no
Cl1 Mn1 N3 C13 -80.3(2) no
O1W Mn1 N3 C24 -26.2(4) no
N2 Mn1 N3 C24 -164.57(15) no
N4 Mn1 N3 C24 0.63(14) no
N1 Mn1 N3 C24 -91.08(16) no
Cl1 Mn1 N3 C24 99.28(15) no
O1W Mn1 N4 C22 -6.4(2) no
N2 Mn1 N4 C22 -141.5(2) no
N1 Mn1 N4 C22 -91.5(2) no
N3 Mn1 N4 C22 -179.8(2) no
Cl1 Mn1 N4 C22 85.4(2) no
O1W Mn1 N4 C23 172.48(15) no
N2 Mn1 N4 C23 37.4(3) no
N1 Mn1 N4 C23 87.36(16) no
N3 Mn1 N4 C23 -0.94(14) no
Cl1 Mn1 N4 C23 -95.68(15) no
C12 N1 C1 C2 0.8(4) no
Mn1 N1 C1 C2 175.88(19) no
N1 C1 C2 C3 -0.3(4) no
C1 C2 C3 C4 -0.5(4) no
C2 C3 C4 C12 0.9(4) no
C2 C3 C4 C5 -178.1(3) no
C3 C4 C5 C6 179.4(3) no
C12 C4 C5 C6 0.4(4) no
C4 C5 C6 C7 0.2(4) no
C5 C6 C7 C8 178.9(2) no
C5 C6 C7 C11 -1.1(4) no
C11 C7 C8 C9 -0.2(3) no
C6 C7 C8 C9 179.8(2) no
C7 C8 C9 C10 -1.3(4) no
C11 N2 C10 C9 0.3(3) no
Mn1 N2 C10 C9 -178.45(17) no
C8 C9 C10 N2 1.3(4) no
C10 N2 C11 C7 -1.9(3) no
Mn1 N2 C11 C7 176.98(16) no
C10 N2 C11 C12 178.52(19) no
Mn1 N2 C11 C12 -2.6(2) no
C8 C7 C11 N2 1.9(3) no
C6 C7 C11 N2 -178.1(2) no
C8 C7 C11 C12 -178.6(2) no
C6 C7 C11 C12 1.5(3) no
C1 N1 C12 C4 -0.4(3) no
Mn1 N1 C12 C4 -176.12(16) no
C1 N1 C12 C11 178.3(2) no
Mn1 N1 C12 C11 2.6(2) no
C3 C4 C12 N1 -0.4(3) no
C5 C4 C12 N1 178.6(2) no
C3 C4 C12 C11 -179.1(2) no
C5 C4 C12 C11 0.0(3) no
N2 C11 C12 N1 0.0(3) no
C7 C11 C12 N1 -179.62(19) no
N2 C11 C12 C4 178.70(19) no
C7 C11 C12 C4 -0.9(3) no
C24 N3 C13 C14 1.2(4) no
Mn1 N3 C13 C14 -179.2(2) no
N3 C13 C14 C15 -0.5(4) no
C13 C14 C15 C16 -0.7(4) no
C14 C15 C16 C24 1.1(4) no
C14 C15 C16 C17 -178.6(2) no
C15 C16 C17 C18 -179.2(2) no
C24 C16 C17 C18 1.1(4) no
C16 C17 C18 C19 -0.4(4) no
C17 C18 C19 C20 -179.3(2) no
C17 C18 C19 C23 -0.7(4) no
C23 C19 C20 C21 0.0(4) no
C18 C19 C20 C21 178.6(3) no
C19 C20 C21 C22 0.3(4) no
C23 N4 C22 C21 0.4(4) no
Mn1 N4 C22 C21 179.26(19) no
C20 C21 C22 N4 -0.5(4) no
C22 N4 C23 C19 -0.2(3) no
Mn1 N4 C23 C19 -179.10(16) no
C22 N4 C23 C24 -179.9(2) no
Mn1 N4 C23 C24 1.2(2) no
C20 C19 C23 N4 0.0(3) no
C18 C19 C23 N4 -178.7(2) no
C20 C19 C23 C24 179.7(2) no
C18 C19 C23 C24 1.0(3) no
C13 N3 C24 C16 -0.7(3) no
Mn1 N3 C24 C16 179.70(16) no
C13 N3 C24 C23 179.3(2) no
Mn1 N3 C24 C23 -0.3(2) no
C15 C16 C24 N3 -0.4(3) no
C17 C16 C24 N3 179.3(2) no
C15 C16 C24 C23 179.5(2) no
C17 C16 C24 C23 -0.7(3) no
N4 C23 C24 N3 -0.6(3) no
C19 C23 C24 N3 179.67(19) no
N4 C23 C24 C16 179.44(19) no
C19 C23 C24 C16 -0.3(3) no
O2 C25 C26 C31 -19.0(4) no
O1 C25 C26 C31 161.5(2) no
O2 C25 C26 C27 162.9(2) no
O1 C25 C26 C27 -16.6(4) no
C31 C26 C27 C28 1.1(4) no
C25 C26 C27 C28 179.2(2) no
C26 C27 C28 C29 -1.1(4) no
C27 C28 C29 C30 0.1(4) no
C27 C28 C29 C32 -179.2(3) no
C28 C29 C30 C31 0.9(4) no
C32 C29 C30 C31 -179.8(3) no
C27 C26 C31 C30 -0.1(4) no
C25 C26 C31 C30 -178.2(2) no
C29 C30 C31 C26 -0.9(4) no
C30 C29 C32 O3 179.2(3) no
C28 C29 C32 O3 -1.5(5) no
